data_7109907
loop_
_publ_author_name
'Benjamin M. Gridley'
'Toby J. Blundell'
'Graeme J. Moxey'
'William Lewis'
'Alexander J. Blake'
'Deborah L. Kays'

_publ_section_title
;
 Cubane and dicubane complexes stabilised by sterically demanding
 m-terphenyl ligands
;
_journal_name_full Chem.Commun.
_journal_page_first 9752
_journal_paper_doi 10.1039/c3cc46384b
_journal_volume 49
_journal_year 2013
_chemical_absolute_configuration ad
_chemical_formula_moiety 'C64 H82 Cd2 I4 Li2 O2, C4 H8 O'
_chemical_formula_sum 'C68 H90 Cd2 I4 Li2 O3'
_chemical_formula_weight 1701.67
_chemical_name_systematic
;
 ?
;
_space_group_crystal_system tetragonal
_space_group_IT_number 92
_space_group_name_Hall 'P 4abw 2nw'
_space_group_name_H-M_alt 'P 41 21 2'
_symmetry_space_group_name_Hall 'P 4abw 2nw'
_symmetry_space_group_name_H-M 'P 41 21 2'
_atom_sites_solution_hydrogens geom
_atom_sites_solution_primary direct
_atom_sites_solution_secondary difmap
_audit_creation_date 2013-05-29
_audit_creation_method
;
  Olex2 1.2
  (compiled Apr 23 2013 17:59:47, GUI svn.r4466)
;
_cell_angle_alpha 90
_cell_angle_beta 90
_cell_angle_gamma 90
_cell_formula_units_Z 4
_cell_length_a 12.5363(4)
_cell_length_b 12.5363(4)
_cell_length_c 43.668(2)
_cell_measurement_reflns_used 21142
_cell_measurement_temperature 90(2)
_cell_measurement_theta_max 27.15
_cell_measurement_theta_min 2.14
_cell_volume 6862.8(4)
_computing_cell_refinement 'Bruker SAINT version 6.36A (Bruker, 2002)'
_computing_data_collection 'Bruker SMART version 5.625 (Bruker, 2001)'
_computing_data_reduction 'Bruker SAINT; SHELXTL (Sheldrick, 2008)'
_computing_molecular_graphics
;
O. V. Dolomanov, L. J. Bourhis, R. J. Gildea, J. A. K. Howard and H. Puschmann,
OLEX2: a complete structure solution, refinement and analysis program.
J. Appl. Cryst. (2009). 42, 339-341.
;
_computing_publication_material
;
O. V. Dolomanov, L. J. Bourhis, R. J. Gildea, J. A. K. Howard and H. Puschmann,
OLEX2: a complete structure solution, refinement and analysis program.
J. Appl. Cryst. (2009). 42, 339-341.
;
_computing_structure_refinement
;
SHELXL, G.M. Sheldrick, Acta Cryst.
(2008). A64, 112-122
;
_computing_structure_solution
;
SHELXS, G.M. Sheldrick, Acta Cryst.
(2008). A64, 112-122
;
_diffrn_ambient_temperature 90(2)
_diffrn_detector_area_resol_mean 8.366
_diffrn_measured_fraction_theta_full 0.998
_diffrn_measured_fraction_theta_max 0.997
_diffrn_measurement_device_type 'Bruker SMART APEX CCD area detector'
_diffrn_measurement_method '\w '
_diffrn_radiation_monochromator graphite
_diffrn_radiation_type MoK\a
_diffrn_radiation_wavelength 0.71073
_diffrn_reflns_av_R_equivalents 0.042
_diffrn_reflns_av_unetI/netI 0.021
_diffrn_reflns_Laue_measured_fraction_full 0.998
_diffrn_reflns_Laue_measured_fraction_max 0.997
_diffrn_reflns_limit_h_max 16
_diffrn_reflns_limit_h_min -16
_diffrn_reflns_limit_k_max 15
_diffrn_reflns_limit_k_min -16
_diffrn_reflns_limit_l_max 55
_diffrn_reflns_limit_l_min -56
_diffrn_reflns_number 81717
_diffrn_reflns_point_group_measured_fraction_full 0.999
_diffrn_reflns_point_group_measured_fraction_max 0.997
_diffrn_reflns_theta_full 25.24
_diffrn_reflns_theta_max 27.20
_diffrn_reflns_theta_min 2.14
_diffrn_source 'sealed X-ray tube'
_exptl_absorpt_coefficient_mu 2.461
_exptl_absorpt_correction_T_max 0.357
_exptl_absorpt_correction_T_min 0.288
_exptl_absorpt_correction_type multi-scan
_exptl_absorpt_process_details
;
SADABS-2007/2 (Bruker,2007) was used for absorption correction.
wR2(int) was 0.1131 before and 0.0537 after correction.
The Ratio of minimum to maximum transmission is 0.8071.
The \l/2 correction factor is 0.0015.
;
_exptl_crystal_colour colourless
_exptl_crystal_colour_lustre clear
_exptl_crystal_colour_primary colourless
_exptl_crystal_density_diffrn 1.647
_exptl_crystal_description block
_exptl_crystal_F_000 3344
_exptl_crystal_size_max 0.42
_exptl_crystal_size_mid 0.27
_exptl_crystal_size_min 0.22
_refine_diff_density_max 0.90
_refine_diff_density_min -0.95
_refine_diff_density_rms 0.09
_refine_ls_abs_structure_details
;
 Classical Flack method preferred over Parsons because s.u. lower.
;
_refine_ls_abs_structure_Flack -0.02(4)
_refine_ls_extinction_method none
_refine_ls_goodness_of_fit_ref 1.14
_refine_ls_hydrogen_treatment constr
_refine_ls_matrix_type full
_refine_ls_number_parameters 430
_refine_ls_number_reflns 7621
_refine_ls_number_restraints 271
_refine_ls_restrained_S_all 1.16
_refine_ls_R_factor_all 0.0510
_refine_ls_R_factor_gt 0.0408
_refine_ls_shift/su_max 0.001
_refine_ls_shift/su_mean 0.000
_refine_ls_structure_factor_coef Fsqd
_refine_ls_weighting_details
;
 w=1/[\s^2^(Fo^2^)+(0.0162P)^2^+25.713P]
 where P=(Fo^2^+2Fc^2^)/3
;
_refine_ls_weighting_scheme calc
_refine_ls_wR_factor_gt 0.0833
_refine_ls_wR_factor_ref 0.0885
_reflns_Friedel_coverage 0.715
_reflns_Friedel_fraction_full 1.000
_reflns_Friedel_fraction_max 0.997
_reflns_number_gt 6625
_reflns_number_total 7621
_reflns_threshold_expression 'I > 2\s(I)'
_cod_data_source_file c3cc46384b.txt
_cod_data_source_block 1.THF
_cod_original_cell_volume 6862.9(5)
_cod_database_code 7109907
_nottingham_internal_coll_name CDTBLC
_nottingham_internal_coll_number 11233
_nottingham_internal_coll_client TB/DLK
_nottingham_internal_coll_type sphere
_nottingham_internal_coll_frame_time 15
_nottingham_internal_coll_frame_width '0.3, 0.5'
_nottingham_internal_coll_frame_method '\w '
_nottingham_internal_coll_user TB
_nottingham_internal_coll_date 07/03/2012
_nottingham_internal_coll_location NOTT
_nottingham_internal_process_user TB
_nottingham_internal_process_date 07/03/2012
_nottingham_internal_solution_user TB
_nottingham_internal_solution_date 29/05/2013
_nottingham_internal_refinement_user TB
_nottingham_internal_refinement_date 29/05/2013
_nottingham_internal_validation_user AJB
_nottingham_internal_validation_date 31/05/2013
_olex2_refinement_description
;
1. Fixed Uiso
 At 1.2 times of:
  All C(H) groups, All C(H,H) groups
 At 1.5 times of:
  All C(H,H,H) groups
2. Restrained distances
 O1-Li1 \\sim O2-Li1
 with sigma of 0.02
 O2-C32A \\sim O1-C32 \\sim O1-C29 \\sim O2-C29A
 with sigma of 0.02
 C30-C29 \\sim C29A-C30A \\sim C31A-C32A \\sim C31-C32
 with sigma of 0.02
 C31A-C30A \\sim C30-C31
 with sigma of 0.02
 O3-C33 \\sim O3-C33_$1 \\sim O3_$1-C33 \\sim O3_$1-C33_$1
 with sigma of 0.02
 O3-C36 \\sim O3-C33 \\sim O2-C29A \\sim O2-C32A \\sim O1-C29 \\sim O1-C32
 with sigma of 0.02
 C31A-C32A \\sim C31-C32 \\sim C29A-C30A \\sim C30-C29 \\sim C36-C35 
 \\sim C33-C34
 with sigma of 0.02
 C35-C34 \\sim C31A-C30A \\sim C30-C31
 with sigma of 0.02
3. Rigid bond restraints
 O2, C32A, C30A, C31A, C29A, O1, C32, C29, C31, C30
 with sigma for 1-2 distances of 0.01 and sigma for 1-3 distances of 0.01
 C34, O3, C33, C36, C35
 with sigma for 1-2 distances of 0.005 and sigma for 1-3 distances of 0.005
4. Uiso/Uaniso restraints and constraints
O2 \\sim C32A \\sim C30A \\sim C31A \\sim C29A \\sim O1 \\sim C32 \\sim C29 
\\sim C31 \\sim C30: within 1.7A with sigma of 0.04 and sigma for terminal 
atoms of 0.08
C34 \\sim O3 \\sim C33 \\sim C36 \\sim C35: within 1.7A with sigma of 0.01 
and sigma for terminal atoms of 0.02
5. Others
 Sof(O1)=Sof(C29)=Sof(H29A)=Sof(H29B)=Sof(C30)=Sof(H30A)=Sof(H30B)=Sof(C31)=
 Sof(H31A)=Sof(H31B)=Sof(C32)=Sof(H32A)=Sof(H32B)=1-FVAR(1)
 Sof(O2)=Sof(C29A)=Sof(H29C)=Sof(H29D)=Sof(C30A)=Sof(H30C)=Sof(H30D)=Sof(C31A)=
 Sof(H31C)=Sof(H31D)=Sof(C32A)=Sof(H32C)=Sof(H32D)=FVAR(1)
 Fixed Sof: O3(0.5) C33(0.5) H33A(0.5) H33B(0.5) C34(0.5) H34A(0.5) H34B(0.5)
 C35(0.5) H35A(0.5) H35B(0.5) C36(0.5) H36A(0.5) H36B(0.5)
6.a Secondary CH2 refined with riding coordinates:
 C29(H29A,H29B), C29A(H29C,H29D), C30(H30A,H30B), C30A(H30C,H30D), C31(H31A,
 H31B), C31A(H31C,H31D), C32(H32A,H32B), C32A(H32C,H32D), C33(H33A,H33B),
 C34(H34A,H34B), C35(H35A,H35B), C36(H36A,H36B)
6.b Aromatic/amide H refined with riding coordinates:
 C3(H3), C4(H4), C5(H5)
6.c Idealised Me refined as rotating group:
 C13(H13A,H13B,H13C), C14(H14A,H14B,H14C), C15(H15A,H15B,H15C), C16(H16A,H16B,
 H16C), C17(H17A,H17B,H17C), C24(H24A,H24B,H24C), C25(H25A,H25B,H25C), C26(H26A,
 H26B,H26C), C27(H27A,H27B,H27C), C28(H28A,H28B,H28C)
;
_shelx_space_group_comment
;
The symmetry employed for this shelxl refinement is uniquely defined
by the following loop, which should always be used as a source of
symmetry information in preference to the above space-group names.
They are only intended as comments.
;
_shelxl_version_number 2013-2

loop_
_space_group_symop_operation_xyz
'x, y, z'
'-y+1/2, x+1/2, z+1/4'
'-x, -y, z+1/2'
'y+1/2, -x+1/2, z+3/4'
'x+1/2, -y+1/2, -z+3/4'
'-x+1/2, y+1/2, -z+1/4'
'y, x, -z'
'-y, -x, -z+1/2'

loop_
_atom_site_label
_atom_site_type_symbol
_atom_site_fract_x
_atom_site_fract_y
_atom_site_fract_z
_atom_site_U_iso_or_equiv
_atom_site_adp_type
_atom_site_occupancy
_atom_site_site_symmetry_order
_atom_site_calc_flag
_atom_site_refinement_flags_posn
_atom_site_refinement_flags_adp
_atom_site_refinement_flags_occupancy
_atom_site_disorder_assembly
_atom_site_disorder_group
I1 I 0.26518(5) 1.08096(5) 0.53512(2) 0.0602(2) Uani 1 1 d . . . . .
I2 I 0.07812(4) 0.91381(4) 0.46679(2) 0.03345(12) Uani 1 1 d . . . . .
Cd1 Cd 0.09027(4) 0.92528(4) 0.53239(2) 0.03047(12) Uani 1 1 d . . . . .
O1 O 0.3282(15) 1.0783(17) 0.4419(4) 0.063(4) Uani 0.506(18) 1 d D U P A 2
O2 O 0.3397(13) 1.1319(14) 0.4482(4) 0.053(4) Uani 0.494(18) 1 d D U P A 1
O3 O 0.3612(10) 1.3169(9) 0.4987(3) 0.057(3) Uani 0.5 1 d D U P B -1
C1 C 0.1089(6) 0.7935(6) 0.56429(16) 0.0288(16) Uani 1 1 d . . . . .
C2 C 0.1874(6) 0.7173(7) 0.55873(18) 0.0327(17) Uani 1 1 d . . . . .
C3 C 0.2086(7) 0.6372(7) 0.5804(2) 0.044(2) Uani 1 1 d . . . . .
H3 H 0.2625 0.5857 0.5765 0.052 Uiso 1 1 calc R U . . .
C4 C 0.1504(8) 0.6332(8) 0.6076(2) 0.053(3) Uani 1 1 d . . . . .
H4 H 0.1654 0.5798 0.6225 0.063 Uiso 1 1 calc R U . . .
C5 C 0.0714(8) 0.7067(7) 0.61290(19) 0.048(2) Uani 1 1 d . . . . .
H5 H 0.0313 0.7032 0.6313 0.058 Uiso 1 1 calc R U . . .
C6 C 0.0491(6) 0.7867(6) 0.59153(19) 0.0345(18) Uani 1 1 d . . . . .
C7 C 0.2494(6) 0.7158(5) 0.52984(17) 0.0284(15) Uani 1 1 d . . . . .
C8 C 0.3504(6) 0.7631(7) 0.5281(2) 0.0376(19) Uani 1 1 d . . . . .
C9 C 0.4072(7) 0.7635(8) 0.5003(2) 0.058(3) Uani 1 1 d . . . . .
C10 C 0.3615(10) 0.7179(10) 0.4741(2) 0.064(3) Uani 1 1 d . . . . .
C11 C 0.2623(9) 0.6678(8) 0.4760(2) 0.053(3) Uani 1 1 d . . . . .
C12 C 0.2057(7) 0.6670(7) 0.5036(2) 0.040(2) Uani 1 1 d . . . . .
C13 C 0.3986(7) 0.8141(7) 0.5562(2) 0.053(2) Uani 1 1 d . . . . .
H13A H 0.3449 0.8177 0.5724 0.080 Uiso 1 1 calc R U . . .
H13B H 0.4227 0.8864 0.5511 0.080 Uiso 1 1 calc R U . . .
H13C H 0.4594 0.7715 0.5632 0.080 Uiso 1 1 calc R U . . .
C14 C 0.5188(9) 0.8099(12) 0.5000(4) 0.101(5) Uani 1 1 d . . . . .
H14A H 0.5150 0.8865 0.4955 0.152 Uiso 1 1 calc R U . . .
H14B H 0.5613 0.7743 0.4841 0.152 Uiso 1 1 calc R U . . .
H14C H 0.5523 0.7990 0.5200 0.152 Uiso 1 1 calc R U . . .
C15 C 0.4222(15) 0.7214(14) 0.4435(3) 0.136(8) Uani 1 1 d . . . . .
H15A H 0.4913 0.7566 0.4465 0.203 Uiso 1 1 calc R U . . .
H15B H 0.3804 0.7614 0.4284 0.203 Uiso 1 1 calc R U . . .
H15C H 0.4337 0.6486 0.4361 0.203 Uiso 1 1 calc R U . . .
C16 C 0.2135(12) 0.6154(10) 0.4478(2) 0.087(5) Uani 1 1 d . . . . .
H16A H 0.1584 0.6623 0.4392 0.130 Uiso 1 1 calc R U . . .
H16B H 0.1814 0.5470 0.4536 0.130 Uiso 1 1 calc R U . . .
H16C H 0.2692 0.6034 0.4324 0.130 Uiso 1 1 calc R U . . .
C17 C 0.0973(8) 0.6143(7) 0.5054(2) 0.054(3) Uani 1 1 d . . . . .
H17A H 0.1048 0.5375 0.5018 0.082 Uiso 1 1 calc R U . . .
H17B H 0.0501 0.6450 0.4898 0.082 Uiso 1 1 calc R U . . .
H17C H 0.0666 0.6262 0.5258 0.082 Uiso 1 1 calc R U . . .
C18 C -0.0386(6) 0.8649(7) 0.59855(17) 0.0319(16) Uani 1 1 d . . . . .
C19 C -0.1398(6) 0.8512(6) 0.58515(17) 0.0314(16) Uani 1 1 d . . . . .
C20 C -0.2224(6) 0.9224(7) 0.59349(17) 0.0338(17) Uani 1 1 d . . . . .
C21 C -0.2043(7) 1.0044(7) 0.61394(18) 0.0390(19) Uani 1 1 d . . . . .
C22 C -0.1010(8) 1.0196(7) 0.62617(18) 0.0402(19) Uani 1 1 d . . . . .
C23 C -0.0192(6) 0.9494(7) 0.61838(18) 0.0366(19) Uani 1 1 d . . . . .
C24 C -0.1592(7) 0.7664(7) 0.56147(19) 0.0399(19) Uani 1 1 d . . . . .
H24A H -0.1634 0.7993 0.5412 0.060 Uiso 1 1 calc R U . . .
H24B H -0.2264 0.7296 0.5660 0.060 Uiso 1 1 calc R U . . .
H24C H -0.1004 0.7149 0.5618 0.060 Uiso 1 1 calc R U . . .
C25 C -0.3307(6) 0.9083(8) 0.5780(2) 0.045(2) Uani 1 1 d . . . . .
H25A H -0.3202 0.8933 0.5562 0.068 Uiso 1 1 calc R U . . .
H25B H -0.3725 0.9739 0.5804 0.068 Uiso 1 1 calc R U . . .
H25C H -0.3688 0.8488 0.5876 0.068 Uiso 1 1 calc R U . . .
C26 C -0.2921(7) 1.0810(8) 0.6234(2) 0.051(2) Uani 1 1 d . . . . .
H26A H -0.3576 1.0638 0.6121 0.077 Uiso 1 1 calc R U . . .
H26B H -0.2703 1.1542 0.6186 0.077 Uiso 1 1 calc R U . . .
H26C H -0.3051 1.0744 0.6454 0.077 Uiso 1 1 calc R U . . .
C27 C -0.0809(9) 1.1112(7) 0.6482(2) 0.056(2) Uani 1 1 d . . . . .
H27A H -0.0934 1.1791 0.6376 0.084 Uiso 1 1 calc R U . . .
H27B H -0.0070 1.1083 0.6554 0.084 Uiso 1 1 calc R U . . .
H27C H -0.1295 1.1052 0.6657 0.084 Uiso 1 1 calc R U . . .
C28 C 0.0928(8) 0.9651(8) 0.6316(2) 0.051(2) Uani 1 1 d . . . . .
H28A H 0.0909 0.9541 0.6539 0.077 Uiso 1 1 calc R U . . .
H28B H 0.1174 1.0377 0.6272 0.077 Uiso 1 1 calc R U . . .
H28C H 0.1419 0.9136 0.6223 0.077 Uiso 1 1 calc R U . . .
C29 C 0.335(3) 1.132(2) 0.4130(5) 0.079(7) Uani 0.506(18) 1 d D U P A 2
H29A H 0.2674 1.1715 0.4094 0.095 Uiso 0.506(18) 1 calc R U P A 2
H29B H 0.3936 1.1843 0.4136 0.095 Uiso 0.506(18) 1 calc R U P A 2
C29A C 0.319(3) 1.1781(18) 0.4184(5) 0.063(6) Uani 0.494(18) 1 d D U P A 1
H29C H 0.3861 1.1982 0.4081 0.075 Uiso 0.494(18) 1 calc R U P A 1
H29D H 0.2731 1.2421 0.4203 0.075 Uiso 0.494(18) 1 calc R U P A 1
C30 C 0.352(2) 1.0597(18) 0.3882(5) 0.076(7) Uani 0.506(18) 1 d D U P A 2
H30A H 0.4229 1.0693 0.3787 0.092 Uiso 0.506(18) 1 calc R U P A 2
H30B H 0.2957 1.0652 0.3724 0.092 Uiso 0.506(18) 1 calc R U P A 2
C30A C 0.2643(14) 1.0944(14) 0.4016(4) 0.044(4) Uani 0.494(18) 1 d D U P A 1
H30C H 0.2659 1.1056 0.3792 0.053 Uiso 0.494(18) 1 calc R U P A 1
H30D H 0.1901 1.0831 0.4087 0.053 Uiso 0.494(18) 1 calc R U P A 1
C31 C 0.344(2) 0.956(2) 0.4062(5) 0.070(6) Uani 0.506(18) 1 d D U P A 2
H31A H 0.2699 0.9299 0.4061 0.084 Uiso 0.506(18) 1 calc R U P A 2
H31B H 0.3906 0.9014 0.3968 0.084 Uiso 0.506(18) 1 calc R U P A 2
C31A C 0.340(3) 1.006(2) 0.4122(5) 0.069(6) Uani 0.494(18) 1 d D U P A 1
H31C H 0.3035 0.9366 0.4111 0.083 Uiso 0.494(18) 1 calc R U P A 1
H31D H 0.4028 1.0037 0.3983 0.083 Uiso 0.494(18) 1 calc R U P A 1
C32 C 0.378(2) 0.977(2) 0.4370(5) 0.064(6) Uani 0.506(18) 1 d D U P A 2
H32A H 0.3510 0.9222 0.4514 0.077 Uiso 0.506(18) 1 calc R U P A 2
H32B H 0.4566 0.9815 0.4386 0.077 Uiso 0.506(18) 1 calc R U P A 2
C32A C 0.376(2) 1.0247(18) 0.4428(5) 0.047(5) Uani 0.494(18) 1 d D U P A 1
H32C H 0.4545 1.0194 0.4444 0.057 Uiso 0.494(18) 1 calc R U P A 1
H32D H 0.3427 0.9739 0.4573 0.057 Uiso 0.494(18) 1 calc R U P A 1
C33 C 0.3932(17) 1.3860(16) 0.4751(4) 0.060(4) Uani 0.5 1 d D U P B -1
H33A H 0.3320 1.4291 0.4678 0.072 Uiso 0.5 1 calc R U P B -1
H33B H 0.4219 1.3448 0.4576 0.072 Uiso 0.5 1 calc R U P B -1
C34 C 0.476(2) 1.455(2) 0.4881(5) 0.053(4) Uani 0.5 1 d D U P B -1
H34A H 0.4796 1.5253 0.4776 0.064 Uiso 0.5 1 calc R U P B -1
H34B H 0.5476 1.4212 0.4875 0.064 Uiso 0.5 1 calc R U P B -1
C35 C 0.434(2) 1.466(2) 0.5212(6) 0.057(4) Uani 0.5 1 d D U P B -1
H35A H 0.4881 1.4412 0.5362 0.068 Uiso 0.5 1 calc R U P B -1
H35B H 0.4150 1.5408 0.5259 0.068 Uiso 0.5 1 calc R U P B -1
C36 C 0.3404(17) 1.3973(17) 0.5213(5) 0.063(4) Uani 0.5 1 d D U P B -1
H36A H 0.3302 1.3646 0.5417 0.075 Uiso 0.5 1 calc R U P B -1
H36B H 0.2757 1.4385 0.5160 0.075 Uiso 0.5 1 calc R U P B -1
Li1 Li 0.2342(12) 1.0814(14) 0.4664(4) 0.052(4) Uiso 1 1 d D . . . .

loop_
_atom_site_aniso_label
_atom_site_aniso_U_11
_atom_site_aniso_U_22
_atom_site_aniso_U_33
_atom_site_aniso_U_23
_atom_site_aniso_U_13
_atom_site_aniso_U_12
I1 0.0416(3) 0.0392(3) 0.0997(5) 0.0156(4) -0.0285(3) -0.0120(3)
I2 0.0372(2) 0.0341(2) 0.0291(2) 0.0006(2) -0.0003(2) 0.0070(2)
Cd1 0.0291(3) 0.0343(3) 0.0280(2) 0.0041(2) -0.0013(2) -0.0022(3)
O1 0.081(10) 0.059(12) 0.048(8) 0.004(8) 0.019(8) -0.010(10)
O2 0.072(10) 0.049(10) 0.039(7) 0.005(7) 0.005(7) 0.010(8)
O3 0.048(6) 0.046(6) 0.077(7) 0.014(6) -0.012(8) 0.004(5)
C1 0.028(4) 0.032(4) 0.026(4) 0.009(3) -0.004(3) -0.001(3)
C2 0.030(4) 0.039(4) 0.029(4) 0.005(3) -0.002(3) -0.004(3)
C3 0.048(5) 0.043(5) 0.040(5) 0.016(4) 0.000(4) 0.015(4)
C4 0.063(6) 0.054(6) 0.041(5) 0.024(4) 0.005(5) 0.018(5)
C5 0.052(6) 0.059(6) 0.033(4) 0.018(4) 0.012(4) 0.010(5)
C6 0.027(4) 0.037(4) 0.039(5) 0.007(3) 0.002(3) -0.001(3)
C7 0.027(4) 0.023(3) 0.036(4) 0.010(3) -0.002(3) 0.006(3)
C8 0.027(4) 0.037(4) 0.048(5) 0.014(4) -0.002(4) 0.004(3)
C9 0.039(5) 0.063(6) 0.071(6) 0.032(5) 0.021(5) 0.014(4)
C10 0.081(8) 0.075(7) 0.037(6) 0.023(5) 0.027(5) 0.036(6)
C11 0.075(7) 0.051(5) 0.034(5) 0.001(4) 0.002(5) 0.033(5)
C12 0.044(5) 0.036(4) 0.039(5) 0.001(4) -0.007(4) 0.012(3)
C13 0.036(5) 0.049(5) 0.074(7) 0.014(5) -0.020(5) -0.002(4)
C14 0.047(7) 0.123(12) 0.135(12) 0.061(11) 0.029(8) -0.009(7)
C15 0.164(17) 0.159(16) 0.083(10) 0.053(10) 0.078(11) 0.087(14)
C16 0.142(13) 0.080(9) 0.039(6) -0.018(6) -0.019(7) 0.051(9)
C17 0.051(5) 0.045(5) 0.067(7) -0.004(4) -0.021(5) 0.000(4)
C18 0.032(4) 0.045(5) 0.019(4) 0.007(3) 0.001(3) -0.002(3)
C19 0.037(4) 0.032(4) 0.025(4) 0.005(3) 0.003(3) -0.003(3)
C20 0.033(4) 0.041(4) 0.028(4) 0.004(3) 0.007(3) -0.002(4)
C21 0.043(5) 0.045(5) 0.029(4) 0.005(4) 0.009(4) -0.001(4)
C22 0.049(5) 0.043(4) 0.028(4) 0.001(3) 0.005(4) -0.009(4)
C23 0.035(4) 0.045(5) 0.030(4) 0.006(3) 0.001(3) -0.009(3)
C24 0.037(4) 0.041(5) 0.042(5) 0.001(4) -0.001(4) -0.005(4)
C25 0.030(4) 0.052(5) 0.053(5) 0.002(5) 0.001(4) 0.003(4)
C26 0.060(6) 0.051(5) 0.041(5) -0.003(5) 0.006(4) 0.010(5)
C27 0.074(7) 0.049(5) 0.046(5) -0.008(4) 0.003(5) -0.017(5)
C28 0.045(5) 0.067(6) 0.041(5) -0.002(4) -0.002(4) -0.019(5)
C29 0.092(15) 0.085(13) 0.062(11) 0.014(9) 0.008(13) -0.012(14)
C29A 0.089(16) 0.060(11) 0.040(11) 0.012(9) 0.006(10) -0.009(12)
C30 0.073(14) 0.109(16) 0.047(9) 0.007(9) -0.006(10) -0.027(13)
C30A 0.044(9) 0.052(10) 0.036(8) 0.011(7) 0.010(7) 0.005(8)
C31 0.074(14) 0.088(13) 0.047(11) -0.002(9) -0.004(11) 0.015(14)
C31A 0.094(14) 0.077(13) 0.037(10) -0.005(9) 0.014(10) 0.046(12)
C32 0.057(13) 0.086(15) 0.050(11) -0.006(11) 0.006(10) 0.011(13)
C32A 0.042(10) 0.047(12) 0.052(10) -0.010(9) -0.007(9) 0.018(10)
C33 0.071(9) 0.044(8) 0.066(7) 0.001(6) -0.003(8) 0.012(7)
C34 0.056(9) 0.039(8) 0.064(11) 0.005(8) 0.014(8) 0.009(6)
C35 0.057(9) 0.047(8) 0.067(10) -0.009(7) 0.011(8) 0.018(7)
C36 0.042(8) 0.066(9) 0.080(9) 0.016(8) 0.020(8) 0.025(7)

loop_
_atom_type_symbol
_atom_type_description
_atom_type_scat_dispersion_real
_atom_type_scat_dispersion_imag
_atom_type_scat_source
C C 0.0033 0.0016 'International Tables Vol C Tables 4.2.6.8 and 6.1.1.4'
H H 0.0000 0.0000 'International Tables Vol C Tables 4.2.6.8 and 6.1.1.4'
Cd Cd -0.8075 1.2024 'International Tables Vol C Tables 4.2.6.8 and 6.1.1.4'
I I -0.4742 1.8119 'International Tables Vol C Tables 4.2.6.8 and 6.1.1.4'
Li Li -0.0003 0.0001 'International Tables Vol C Tables 4.2.6.8 and 6.1.1.4'
O O 0.0106 0.0060 'International Tables Vol C Tables 4.2.6.8 and 6.1.1.4'

loop_
_geom_angle_atom_site_label_1
_geom_angle_atom_site_label_2
_geom_angle_atom_site_label_3
_geom_angle
_geom_angle_site_symmetry_1
_geom_angle_site_symmetry_3
Cd1 I1 Li1 82.3(3) . .
Cd1 I1 Li1 81.5(3) . 7_466
Li1 I1 Li1 83.0(5) 7_466 .
Cd1 I2 Cd1 89.12(2) . 7_466
Li1 I2 Cd1 86.1(3) . .
Li1 I2 Cd1 83.9(3) . 7_466
I2 Cd1 I1 97.40(2) 7_466 .
I2 Cd1 I1 96.50(2) . .
I2 Cd1 I2 90.28(2) . 7_466
C1 Cd1 I1 113.50(19) . .
C1 Cd1 I2 124.8(2) . 7_466
C1 Cd1 I2 127.4(2) . .
C29 O1 Li1 128(2) . .
C32 O1 C29 105.1(18) . .
C32 O1 Li1 116.4(18) . .
C29A O2 Li1 115.9(18) . .
C32A O2 C29A 106.6(17) . .
C32A O2 Li1 88.5(15) . .
C33 O3 C36 97.2(14) . .
C2 C1 Cd1 119.0(5) . .
C2 C1 C6 118.8(7) . .
C6 C1 Cd1 122.0(5) . .
C1 C2 C3 120.4(7) . .
C1 C2 C7 121.8(7) . .
C3 C2 C7 117.7(7) . .
C2 C3 H3 120.0 . .
C4 C3 C2 120.0(8) . .
C4 C3 H3 120.0 . .
C3 C4 H4 120.2 . .
C5 C4 C3 119.7(8) . .
C5 C4 H4 120.2 . .
C4 C5 H5 119.5 . .
C4 C5 C6 120.9(8) . .
C6 C5 H5 119.5 . .
C1 C6 C18 121.4(7) . .
C5 C6 C1 120.0(7) . .
C5 C6 C18 118.5(7) . .
C8 C7 C2 120.9(7) . .
C8 C7 C12 119.4(8) . .
C12 C7 C2 119.6(7) . .
C7 C8 C9 120.3(9) . .
C7 C8 C13 119.9(8) . .
C9 C8 C13 119.8(8) . .
C8 C9 C14 118.4(11) . .
C10 C9 C8 119.8(9) . .
C10 C9 C14 121.7(10) . .
C9 C10 C15 119.7(13) . .
C11 C10 C9 119.8(9) . .
C11 C10 C15 120.5(13) . .
C10 C11 C12 120.6(9) . .
C10 C11 C16 120.1(10) . .
C12 C11 C16 119.3(11) . .
C7 C12 C17 119.7(8) . .
C11 C12 C7 120.0(9) . .
C11 C12 C17 120.3(9) . .
C8 C13 H13A 109.5 . .
C8 C13 H13B 109.5 . .
C8 C13 H13C 109.5 . .
H13A C13 H13B 109.5 . .
H13A C13 H13C 109.5 . .
H13B C13 H13C 109.5 . .
C9 C14 H14A 109.5 . .
C9 C14 H14B 109.5 . .
C9 C14 H14C 109.5 . .
H14A C14 H14B 109.5 . .
H14A C14 H14C 109.5 . .
H14B C14 H14C 109.5 . .
C10 C15 H15A 109.5 . .
C10 C15 H15B 109.5 . .
C10 C15 H15C 109.5 . .
H15A C15 H15B 109.5 . .
H15A C15 H15C 109.5 . .
H15B C15 H15C 109.5 . .
C11 C16 H16A 109.5 . .
C11 C16 H16B 109.5 . .
C11 C16 H16C 109.5 . .
H16A C16 H16B 109.5 . .
H16A C16 H16C 109.5 . .
H16B C16 H16C 109.5 . .
C12 C17 H17A 109.5 . .
C12 C17 H17B 109.5 . .
C12 C17 H17C 109.5 . .
H17A C17 H17B 109.5 . .
H17A C17 H17C 109.5 . .
H17B C17 H17C 109.5 . .
C19 C18 C6 119.7(7) . .
C23 C18 C6 119.8(7) . .
C23 C18 C19 120.6(7) . .
C18 C19 C20 118.4(7) . .
C18 C19 C24 121.2(7) . .
C20 C19 C24 120.4(7) . .
C19 C20 C25 117.6(7) . .
C21 C20 C19 121.1(7) . .
C21 C20 C25 121.2(7) . .
C20 C21 C22 119.7(8) . .
C20 C21 C26 121.8(8) . .
C22 C21 C26 118.5(8) . .
C21 C22 C27 119.5(8) . .
C23 C22 C21 119.8(8) . .
C23 C22 C27 120.7(9) . .
C18 C23 C22 120.3(8) . .
C18 C23 C28 119.6(8) . .
C22 C23 C28 120.1(8) . .
C19 C24 H24A 109.5 . .
C19 C24 H24B 109.5 . .
C19 C24 H24C 109.5 . .
H24A C24 H24B 109.5 . .
H24A C24 H24C 109.5 . .
H24B C24 H24C 109.5 . .
C20 C25 H25A 109.5 . .
C20 C25 H25B 109.5 . .
C20 C25 H25C 109.5 . .
H25A C25 H25B 109.5 . .
H25A C25 H25C 109.5 . .
H25B C25 H25C 109.5 . .
C21 C26 H26A 109.5 . .
C21 C26 H26B 109.5 . .
C21 C26 H26C 109.5 . .
H26A C26 H26B 109.5 . .
H26A C26 H26C 109.5 . .
H26B C26 H26C 109.5 . .
C22 C27 H27A 109.5 . .
C22 C27 H27B 109.5 . .
C22 C27 H27C 109.5 . .
H27A C27 H27B 109.5 . .
H27A C27 H27C 109.5 . .
H27B C27 H27C 109.5 . .
C23 C28 H28A 109.5 . .
C23 C28 H28B 109.5 . .
C23 C28 H28C 109.5 . .
H28A C28 H28B 109.5 . .
H28A C28 H28C 109.5 . .
H28B C28 H28C 109.5 . .
O1 C29 H29A 109.2 . .
O1 C29 H29B 109.2 . .
H29A C29 H29B 107.9 . .
C30 C29 O1 112(2) . .
C30 C29 H29A 109.2 . .
C30 C29 H29B 109.2 . .
O2 C29A H29C 110.9 . .
O2 C29A H29D 110.9 . .
O2 C29A C30A 104.5(16) . .
H29C C29A H29D 108.9 . .
C30A C29A H29C 110.9 . .
C30A C29A H29D 110.9 . .
C29 C30 H30A 112.2 . .
C29 C30 H30B 112.2 . .
C29 C30 C31 98.1(19) . .
H30A C30 H30B 109.8 . .
C31 C30 H30A 112.2 . .
C31 C30 H30B 112.2 . .
C29A C30A H30C 112.9 . .
C29A C30A H30D 112.9 . .
C29A C30A C31A 94.4(18) . .
H30C C30A H30D 110.3 . .
C31A C30A H30C 112.9 . .
C31A C30A H30D 112.9 . .
C30 C31 H31A 110.0 . .
C30 C31 H31B 110.0 . .
H31A C31 H31B 108.4 . .
C32 C31 C30 108(2) . .
C32 C31 H31A 110.0 . .
C32 C31 H31B 110.0 . .
C30A C31A H31C 109.4 . .
C30A C31A H31D 109.4 . .
H31C C31A H31D 108.0 . .
C32A C31A C30A 111.1(17) . .
C32A C31A H31C 109.4 . .
C32A C31A H31D 109.4 . .
O1 C32 C31 99.9(18) . .
O1 C32 H32A 111.8 . .
O1 C32 H32B 111.8 . .
C31 C32 H32A 111.8 . .
C31 C32 H32B 111.8 . .
H32A C32 H32B 109.5 . .
O2 C32A H32C 111.4 . .
O2 C32A H32D 111.4 . .
C31A C32A O2 101.8(17) . .
C31A C32A H32C 111.4 . .
C31A C32A H32D 111.4 . .
H32C C32A H32D 109.3 . .
O3 C33 H33A 110.5 . .
O3 C33 H33B 110.5 . .
O3 C33 C34 106.3(18) . .
H33A C33 H33B 108.7 . .
C34 C33 H33A 110.5 . .
C34 C33 H33B 110.5 . .
C33 C34 H34A 111.8 . .
C33 C34 H34B 111.8 . .
C33 C34 C35 100(2) . .
H34A C34 H34B 109.5 . .
C35 C34 H34A 111.8 . .
C35 C34 H34B 111.8 . .
C34 C35 H35A 111.1 . .
C34 C35 H35B 111.1 . .
H35A C35 H35B 109.1 . .
C36 C35 C34 103(2) . .
C36 C35 H35A 111.1 . .
C36 C35 H35B 111.1 . .
O3 C36 C35 105.4(17) . .
O3 C36 H36A 110.7 . .
O3 C36 H36B 110.7 . .
C35 C36 H36A 110.7 . .
C35 C36 H36B 110.7 . .
H36A C36 H36B 108.8 . .
I1 Li1 I1 96.1(5) 7_466 .
I2 Li1 I1 97.2(4) . 7_466
I2 Li1 I1 94.6(5) . .
O1 Li1 I1 118.5(11) . 7_466
O1 Li1 I1 124.9(11) . .
O1 Li1 I2 119.3(11) . .
O2 Li1 I1 101.9(9) . 7_466
O2 Li1 I1 111.9(9) . .
O2 Li1 I2 145.1(11) . .

loop_
_geom_bond_atom_site_label_1
_geom_bond_atom_site_label_2
_geom_bond_distance
_geom_bond_site_symmetry_2
I1 Cd1 2.9379(8) .
I1 Li1 3.001(16) 7_466
I1 Li1 3.025(16) .
I2 Cd1 2.9268(6) 7_466
I2 Cd1 2.8724(7) .
I2 Li1 2.871(17) .
Cd1 I2 2.9268(6) 7_466
Cd1 C1 2.174(7) .
O1 C29 1.433(18) .
O1 C32 1.431(18) .
O1 Li1 1.59(2) .
O2 C29A 1.448(17) .
O2 C32A 1.437(17) .
O2 Li1 1.67(2) .
O3 C33 1.405(15) .
O3 C36 1.435(18) .
C1 C2 1.392(11) .
C1 C6 1.409(10) .
C2 C3 1.405(11) .
C2 C7 1.482(10) .
C3 H3 0.9500 .
C3 C4 1.397(13) .
C4 H4 0.9500 .
C4 C5 1.372(13) .
C5 H5 0.9500 .
C5 C6 1.398(11) .
C6 C18 1.504(11) .
C7 C8 1.400(10) .
C7 C12 1.411(11) .
C8 C9 1.409(12) .
C8 C13 1.508(13) .
C9 C10 1.402(15) .
C9 C14 1.516(14) .
C10 C11 1.396(16) .
C10 C15 1.537(14) .
C11 C12 1.397(13) .
C11 C16 1.524(15) .
C12 C17 1.513(13) .
C13 H13A 0.9800 .
C13 H13B 0.9800 .
C13 H13C 0.9800 .
C14 H14A 0.9800 .
C14 H14B 0.9800 .
C14 H14C 0.9800 .
C15 H15A 0.9800 .
C15 H15B 0.9800 .
C15 H15C 0.9800 .
C16 H16A 0.9800 .
C16 H16B 0.9800 .
C16 H16C 0.9800 .
C17 H17A 0.9800 .
C17 H17B 0.9800 .
C17 H17C 0.9800 .
C18 C19 1.408(11) .
C18 C23 1.390(11) .
C19 C20 1.414(11) .
C19 C24 1.503(11) .
C20 C21 1.380(12) .
C20 C25 1.526(11) .
C21 C22 1.413(13) .
C21 C26 1.518(12) .
C22 C23 1.393(12) .
C22 C27 1.518(11) .
C23 C28 1.532(12) .
C24 H24A 0.9800 .
C24 H24B 0.9800 .
C24 H24C 0.9800 .
C25 H25A 0.9800 .
C25 H25B 0.9800 .
C25 H25C 0.9800 .
C26 H26A 0.9800 .
C26 H26B 0.9800 .
C26 H26C 0.9800 .
C27 H27A 0.9800 .
C27 H27B 0.9800 .
C27 H27C 0.9800 .
C28 H28A 0.9800 .
C28 H28B 0.9800 .
C28 H28C 0.9800 .
C29 H29A 0.9900 .
C29 H29B 0.9900 .
C29 C30 1.43(2) .
C29A H29C 0.9900 .
C29A H29D 0.9900 .
C29A C30A 1.45(2) .
C30 H30A 0.9900 .
C30 H30B 0.9900 .
C30 C31 1.52(2) .
C30A H30C 0.9900 .
C30A H30D 0.9900 .
C30A C31A 1.53(2) .
C31 H31A 0.9900 .
C31 H31B 0.9900 .
C31 C32 1.432(19) .
C31A H31C 0.9900 .
C31A H31D 0.9900 .
C31A C32A 1.430(19) .
C32 H32A 0.9900 .
C32 H32B 0.9900 .
C32A H32C 0.9900 .
C32A H32D 0.9900 .
C33 H33A 0.9900 .
C33 H33B 0.9900 .
C33 C34 1.47(2) .
C34 H34A 0.9900 .
C34 H34B 0.9900 .
C34 C35 1.54(2) .
C35 H35A 0.9900 .
C35 H35B 0.9900 .
C35 C36 1.46(2) .
C36 H36A 0.9900 .
C36 H36B 0.9900 .
Li1 I1 3.001(16) 7_466

loop_
_geom_torsion_atom_site_label_1
_geom_torsion_atom_site_label_2
_geom_torsion_atom_site_label_3
_geom_torsion_atom_site_label_4
_geom_torsion
_geom_torsion_site_symmetry_4
Cd1 C1 C2 C3 173.7(6) .
Cd1 C1 C2 C7 -7.8(10) .
Cd1 C1 C6 C5 -173.3(7) .
Cd1 C1 C6 C18 6.0(11) .
O1 C29 C30 C31 5(3) .
O2 C29A C30A C31A -44(2) .
O3 C33 C34 C35 -34.4(19) .
C1 C2 C3 C4 0.3(14) .
C1 C2 C7 C8 96.9(9) .
C1 C2 C7 C12 -82.5(10) .
C1 C6 C18 C19 80.5(10) .
C1 C6 C18 C23 -100.0(9) .
C2 C1 C6 C5 2.1(12) .
C2 C1 C6 C18 -178.5(7) .
C2 C3 C4 C5 1.1(16) .
C2 C7 C8 C9 -178.4(7) .
C2 C7 C8 C13 1.5(11) .
C2 C7 C12 C11 178.2(7) .
C2 C7 C12 C17 -1.5(11) .
C3 C2 C7 C8 -84.7(10) .
C3 C2 C7 C12 95.9(9) .
C3 C4 C5 C6 -0.9(16) .
C4 C5 C6 C1 -0.8(14) .
C4 C5 C6 C18 179.9(9) .
C5 C6 C18 C19 -100.1(9) .
C5 C6 C18 C23 79.4(10) .
C6 C1 C2 C3 -1.9(12) .
C6 C1 C2 C7 176.6(7) .
C6 C18 C19 C20 176.5(7) .
C6 C18 C19 C24 -6.2(11) .
C6 C18 C23 C22 -177.1(7) .
C6 C18 C23 C28 3.0(11) .
C7 C2 C3 C4 -178.2(9) .
C7 C8 C9 C10 1.1(13) .
C7 C8 C9 C14 -176.5(9) .
C8 C7 C12 C11 -1.2(11) .
C8 C7 C12 C17 179.1(7) .
C8 C9 C10 C11 -3.1(15) .
C8 C9 C10 C15 178.1(10) .
C9 C10 C11 C12 3.0(14) .
C9 C10 C11 C16 -178.4(9) .
C10 C11 C12 C7 -0.8(13) .
C10 C11 C12 C17 178.9(8) .
C12 C7 C8 C9 1.0(11) .
C12 C7 C8 C13 -179.1(7) .
C13 C8 C9 C10 -178.8(9) .
C13 C8 C9 C14 3.6(13) .
C14 C9 C10 C11 174.5(10) .
C14 C9 C10 C15 -4.3(16) .
C15 C10 C11 C12 -178.2(10) .
C15 C10 C11 C16 0.3(15) .
C16 C11 C12 C7 -179.4(8) .
C16 C11 C12 C17 0.3(13) .
C18 C19 C20 C21 0.9(11) .
C18 C19 C20 C25 178.3(7) .
C19 C18 C23 C22 2.4(12) .
C19 C18 C23 C28 -177.5(7) .
C19 C20 C21 C22 1.8(12) .
C19 C20 C21 C26 -179.5(7) .
C20 C21 C22 C23 -2.4(12) .
C20 C21 C22 C27 178.8(8) .
C21 C22 C23 C18 0.3(12) .
C21 C22 C23 C28 -179.8(8) .
C23 C18 C19 C20 -3.0(11) .
C23 C18 C19 C24 174.3(7) .
C24 C19 C20 C21 -176.4(7) .
C24 C19 C20 C25 1.0(11) .
C25 C20 C21 C22 -175.6(7) .
C25 C20 C21 C26 3.2(12) .
C26 C21 C22 C23 178.8(8) .
C26 C21 C22 C27 0.0(12) .
C27 C22 C23 C18 179.1(8) .
C27 C22 C23 C28 -0.9(12) .
C29 O1 C32 C31 -36(3) .
C29 O1 Li1 I1 -143(2) .
C29 O1 Li1 I1 -21(3) 7_466
C29 O1 Li1 I2 97(2) .
C29 O1 Li1 O2 -76(3) .
C29 C30 C31 C32 -29(3) .
C29A O2 C32A C31A -18(3) .
C29A O2 Li1 I1 -154.3(13) .
C29A O2 Li1 I1 -52.7(16) 7_466
C29A O2 Li1 I2 69(2) .
C29A O2 Li1 O1 80(3) .
C29A C30A C31A C32A 35(3) .
C30 C31 C32 O1 41(3) .
C30A C31A C32A O2 -11(3) .
C32 O1 C29 C30 20(3) .
C32 O1 Li1 I1 77(2) .
C32 O1 Li1 I1 -161.1(14) 7_466
C32 O1 Li1 I2 -43(2) .
C32 O1 Li1 O2 144(3) .
C32A O2 C29A C30A 43(3) .
C32A O2 Li1 I1 98.0(12) .
C32A O2 Li1 I1 -160.4(10) 7_466
C32A O2 Li1 I2 -39(2) .
C32A O2 Li1 O1 -28(2) .
C33 O3 C36 C35 -49(2) .
C33 C34 C35 C36 3(2) .
C34 C35 C36 O3 28(2) .
C36 O3 C33 C34 51.9(17) .
Li1 O1 C29 C30 -124(3) .
Li1 O1 C32 C31 113(2) .
Li1 O2 C29A C30A -54(2) .
Li1 O2 C32A C31A 99(2) .
